data_4000730
loop_
_publ_author_name
'Xiao, Ze-Yun'
'Zhao, Xin'
'Jiang, Xi-Kui'
'Li, Zhan-Ting'

_publ_section_title
;
 Tunable Coordinative Assembly of a Disc-Like Molecule and Metal Ions:
 From Mirospheres to Microtubes and Microrods
;
_journal_issue 6
_journal_name_full 'Chemistry of Materials'
_journal_page_first 1505
_journal_paper_doi 10.1021/cm103182e
_journal_volume 23
_journal_year 2011
_chemical_formula_sum 'C90 H60 Ag6 F18 N24 O24 S6'
_chemical_formula_weight 3043.20
_chemical_name_systematic
; 
 ? 
;
_space_group_IT_number 146
_symmetry_cell_setting rhombohedral
_symmetry_space_group_name_Hall 'R 3'
_symmetry_space_group_name_H-M 'R 3 :H'
_atom_sites_solution_hydrogens geom
_atom_sites_solution_primary direct
_atom_sites_solution_secondary difmap
_audit_creation_method SHELXL-97
_cell_angle_alpha 90.00
_cell_angle_beta 90.00
_cell_angle_gamma 120.00
_cell_formula_units_Z 3
_cell_length_a 30.319(2)
_cell_length_b 30.319(2)
_cell_length_c 10.1190(10)
_cell_measurement_reflns_used 5146
_cell_measurement_temperature 293(2)
_cell_measurement_theta_max 50.537
_cell_measurement_theta_min 4.654
_cell_volume 8055.6(11)
_computing_cell_refinement 'Bruker SMART'
_computing_data_collection 'Bruker SMART'
_computing_data_reduction 'Bruker SHELXTL'
_computing_molecular_graphics 'Bruker SHELXTL'
_computing_publication_material 'Bruker SHELXTL'
_computing_structure_refinement 'SHELXL-97 (Sheldrick, 1997)'
_computing_structure_solution 'SHELXS-97 (Sheldrick, 1990)'
_diffrn_ambient_temperature 293(2)
_diffrn_measured_fraction_theta_full 0.992
_diffrn_measured_fraction_theta_max 0.992
_diffrn_measurement_device_type 'CCD area detector'
_diffrn_measurement_method 'phi and omega scans'
_diffrn_radiation_monochromator graphite
_diffrn_radiation_source 'fine-focus sealed tube'
_diffrn_radiation_type MoK\a
_diffrn_radiation_wavelength 0.71073
_diffrn_reflns_av_R_equivalents 0.0506
_diffrn_reflns_av_sigmaI/netI 0.0659
_diffrn_reflns_limit_h_max 27
_diffrn_reflns_limit_h_min -39
_diffrn_reflns_limit_k_max 39
_diffrn_reflns_limit_k_min -33
_diffrn_reflns_limit_l_max 13
_diffrn_reflns_limit_l_min -12
_diffrn_reflns_number 16189
_diffrn_reflns_theta_full 27.50
_diffrn_reflns_theta_max 27.50
_diffrn_reflns_theta_min 1.34
_exptl_absorpt_coefficient_mu 1.304
_exptl_absorpt_correction_T_max 1.0000
_exptl_absorpt_correction_T_min 0.6875
_exptl_absorpt_correction_type empirical
_exptl_absorpt_process_details sadabs
_exptl_crystal_colour colorless
_exptl_crystal_density_diffrn 1.882
_exptl_crystal_density_method 'not measured'
_exptl_crystal_description prismatic
_exptl_crystal_F_000 4500
_exptl_crystal_size_max 0.369
_exptl_crystal_size_mid 0.317
_exptl_crystal_size_min 0.263
_refine_diff_density_max 1.016
_refine_diff_density_min -0.586
_refine_diff_density_rms 0.138
_refine_ls_abs_structure_details 'Flack H D (1983), Acta Cryst. A39, 876-881'
_refine_ls_abs_structure_Flack 0.00(3)
_refine_ls_extinction_method none
_refine_ls_goodness_of_fit_ref 0.899
_refine_ls_hydrogen_treatment mixed
_refine_ls_matrix_type full
_refine_ls_number_parameters 537
_refine_ls_number_reflns 7873
_refine_ls_number_restraints 7
_refine_ls_restrained_S_all 0.898
_refine_ls_R_factor_all 0.0510
_refine_ls_R_factor_gt 0.0382
_refine_ls_shift/su_max 0.003
_refine_ls_shift/su_mean 0.000
_refine_ls_structure_factor_coef Fsqd
_refine_ls_weighting_details 'calc w=1/[\s^2^(Fo^2^)+(0.0437P)^2^+0.0000P] where P=(Fo^2^+2Fc^2^)/3'
_refine_ls_weighting_scheme calc
_refine_ls_wR_factor_gt 0.0786
_refine_ls_wR_factor_ref 0.0926
_reflns_number_gt 6079
_reflns_number_total 7873
_reflns_threshold_expression >2sigma(I)
_cod_data_source_file cm103182e_si_002.cif
_cod_data_source_block cd29361
_cod_depositor_comments
;
The following automatic conversions were performed:

'_symmetry_cell_setting' value 'Rhombohedral' changed to
'rhombohedral' according to
/home/saulius/struct/CIF-dictionaries/cif_core.dic dictionary named
'cif_core.dic' version 2.4.1 from 2010-06-29.

Automatic conversion script
Id: cif_fix_values 1715 2011-07-08 13:25:40Z adriana 

 Adding full bibliography for 4000730.cif.
;
_cod_original_cell_volume 8055.3(11)
_cod_original_sg_symbol_H-M R3
_cod_database_code 4000730

loop_
_symmetry_equiv_pos_as_xyz
'x, y, z'
'-y, x-y, z'
'-x+y, -x, z'
'x+2/3, y+1/3, z+1/3'
'-y+2/3, x-y+1/3, z+1/3'
'-x+y+2/3, -x+1/3, z+1/3'
'x+1/3, y+2/3, z+2/3'
'-y+1/3, x-y+2/3, z+2/3'
'-x+y+1/3, -x+2/3, z+2/3'

loop_
_atom_site_label
_atom_site_type_symbol
_atom_site_fract_x
_atom_site_fract_y
_atom_site_fract_z
_atom_site_U_iso_or_equiv
_atom_site_adp_type
_atom_site_occupancy
_atom_site_symmetry_multiplicity
_atom_site_calc_flag
_atom_site_refinement_flags
Ag1 Ag 0.317606(17) 0.806230(18) 0.12732(4) 0.04424(14) Uani 1 1 d .
Ag2 Ag 0.470978(17) 0.821198(18) -0.12863(4) 0.04655(15) Uani 1 1 d .
S1 S 0.28150(7) 0.85481(7) 0.40093(19) 0.0587(5) Uani 1 1 d .
S2 S 0.53713(7) 0.90149(8) -0.3779(2) 0.0681(6) Uani 1 1 d .
F1 F 0.3595(2) 0.9459(2) 0.4371(8) 0.138(3) Uani 1 1 d .
F2 F 0.3017(2) 0.9232(2) 0.5806(6) 0.115(2) Uani 1 1 d .
F3 F 0.2907(3) 0.9441(2) 0.3938(8) 0.127(2) Uani 1 1 d .
F4 F 0.6292(2) 0.9754(2) -0.3987(8) 0.132(2) Uani 1 1 d .
F5 F 0.6216(2) 0.9045(3) -0.4312(7) 0.135(2) Uani 1 1 d .
F6 F 0.5974(2) 0.9369(2) -0.5785(5) 0.1078(18) Uani 1 1 d .
O1 O 0.2888(2) 0.8577(2) 0.2625(5) 0.0843(16) Uani 1 1 d .
O2 O 0.3108(3) 0.8368(3) 0.4712(8) 0.108(2) Uani 1 1 d .
O3 O 0.2300(2) 0.8338(3) 0.4385(7) 0.106(2) Uani 1 1 d .
O4 O 0.5457(2) 0.8966(3) -0.2461(6) 0.110(3) Uani 1 1 d .
O5 O 0.5110(3) 0.8543(3) -0.4425(12) 0.153(4) Uani 1 1 d .
O6 O 0.5198(3) 0.9359(2) -0.4085(6) 0.0954(19) Uani 1 1 d .
O7 O 0.4202(3) 0.7630(3) 0.4779(8) 0.092(2) Uani 1 1 d D
O8 O 0.3228(3) 0.7507(3) 0.5144(8) 0.090(2) Uani 1 1 d D
N1 N 0.40256(16) 0.86943(15) 0.1692(4) 0.0385(10) Uani 1 1 d .
N2 N 0.37195(16) 0.77048(16) 0.1767(5) 0.0282(10) Uani 1 1 d .
N3 N 0.43745(16) 0.73215(16) 0.1670(5) 0.0296(10) Uani 1 1 d .
N4 N 0.52725(15) 0.84111(16) 0.0422(4) 0.0398(10) Uani 1 1 d .
N5 N 0.43020(16) 0.87201(15) -0.1315(4) 0.0404(10) Uani 1 1 d .
N6 N 0.38089(17) 0.77202(16) -0.1829(5) 0.0305(10) Uani 1 1 d .
N7 N 0.27519(17) 0.71384(18) -0.1775(5) 0.0314(10) Uani 1 1 d .
N8 N 0.26965(16) 0.81017(16) -0.0398(4) 0.0402(10) Uani 1 1 d .
C1 C 0.4133(2) 0.9168(2) 0.1886(6) 0.0524(15) Uani 1 1 d .
H1 H 0.3888 0.9256 0.1672 0.045(15) Uiso 1 1 calc R
C2 C 0.4595(2) 0.9540(2) 0.2394(7) 0.0579(18) Uani 1 1 d .
H2 H 0.4662 0.9873 0.2506 0.045(15) Uiso 1 1 calc R
C3 C 0.4947(2) 0.9408(2) 0.2724(8) 0.0651(19) Uani 1 1 d .
H3 H 0.5259 0.9649 0.3075 0.048(16) Uiso 1 1 calc R
C4 C 0.4839(2) 0.8914(2) 0.2536(6) 0.0469(14) Uani 1 1 d .
H4 H 0.5075 0.8817 0.2766 0.07(2) Uiso 1 1 calc R
C5 C 0.43761(19) 0.85659(19) 0.2003(5) 0.0312(11) Uani 1 1 d .
C6 C 0.4216(2) 0.8018(2) 0.1804(5) 0.0287(12) Uani 1 1 d .
C7 C 0.3541(2) 0.7205(2) 0.1737(6) 0.0270(11) Uani 1 1 d .
C8 C 0.3872(2) 0.7008(2) 0.1725(6) 0.0266(11) Uani 1 1 d .
C9 C 0.45508(19) 0.78179(19) 0.1688(5) 0.0292(12) Uani 1 1 d .
C10 C 0.5118(2) 0.81442(19) 0.1554(6) 0.0322(12) Uani 1 1 d .
C11 C 0.5442(2) 0.8156(2) 0.2522(6) 0.0402(12) Uani 1 1 d .
H11 H 0.5316 0.7947 0.3261 0.07(2) Uiso 1 1 calc R
C12 C 0.5955(2) 0.8484(2) 0.2375(6) 0.0458(14) Uani 1 1 d .
H12 H 0.6183 0.8508 0.3025 0.046(15) Uiso 1 1 calc R
C13 C 0.6125(2) 0.8775(2) 0.1246(7) 0.0565(17) Uani 1 1 d .
H13 H 0.6470 0.9005 0.1131 0.066(19) Uiso 1 1 calc R
C14 C 0.5778(2) 0.8723(2) 0.0286(6) 0.0508(15) Uani 1 1 d .
H14 H 0.5899 0.8911 -0.0489 0.030(13) Uiso 1 1 calc R
C15 C 0.4576(2) 0.9220(2) -0.1196(6) 0.0563(16) Uani 1 1 d .
H15 H 0.4907 0.9362 -0.0874 0.051(17) Uiso 1 1 calc R
C16 C 0.4394(3) 0.9542(2) -0.1528(7) 0.0581(16) Uani 1 1 d .
H16 H 0.4592 0.9892 -0.1402 0.12(3) Uiso 1 1 calc R
C17 C 0.3924(3) 0.9336(2) -0.2039(8) 0.0621(19) Uani 1 1 d .
H17 H 0.3799 0.9547 -0.2296 0.08(2) Uiso 1 1 calc R
C18 C 0.3621(2) 0.8812(2) -0.2191(6) 0.0482(14) Uani 1 1 d .
H18 H 0.3297 0.8667 -0.2558 0.035(14) Uiso 1 1 calc R
C19 C 0.3824(2) 0.8518(2) -0.1771(6) 0.0356(12) Uani 1 1 d .
C20 C 0.3527(2) 0.7943(2) -0.1783(6) 0.0326(12) Uani 1 1 d .
C21 C 0.3569(2) 0.7207(2) -0.1879(6) 0.0283(12) Uani 1 1 d .
C22 C 0.3040(2) 0.6914(2) -0.1863(6) 0.0288(12) Uani 1 1 d .
C23 C 0.2990(2) 0.7643(2) -0.1715(6) 0.0303(12) Uani 1 1 d .
C24 C 0.26374(19) 0.78486(19) -0.1547(5) 0.0318(11) Uani 1 1 d .
C25 C 0.2278(2) 0.7770(2) -0.2464(6) 0.0432(13) Uani 1 1 d .
H25 H 0.2240 0.7578 -0.3218 0.040(15) Uiso 1 1 calc R
C26 C 0.1970(2) 0.7980(3) -0.2256(7) 0.0541(17) Uani 1 1 d .
H26 H 0.1727 0.7939 -0.2877 0.07(2) Uiso 1 1 calc R
C27 C 0.2030(2) 0.8244(2) -0.1131(7) 0.0599(17) Uani 1 1 d .
H27 H 0.1830 0.8392 -0.0979 0.069(19) Uiso 1 1 calc R
C28 C 0.2386(2) 0.8295(2) -0.0212(6) 0.0534(15) Uani 1 1 d .
H28 H 0.2414 0.8470 0.0568 0.048(16) Uiso 1 1 calc R
C29 C 0.6003(3) 0.9305(3) -0.4487(9) 0.072(2) Uani 1 1 d .
C30 C 0.3110(3) 0.9208(3) 0.4548(9) 0.070(2) Uani 1 1 d .
H7A H 0.4523(12) 0.7895(18) 0.486(7) 0.07(2) Uiso 1 1 d D
H7B H 0.402(3) 0.777(4) 0.51(2) 0.24(12) Uiso 1 1 d D
H8A H 0.3560(16) 0.767(4) 0.493(14) 0.20(7) Uiso 1 1 d D
H8B H 0.313(5) 0.773(4) 0.490(17) 0.22(7) Uiso 1 1 d D

loop_
_atom_site_aniso_label
_atom_site_aniso_U_11
_atom_site_aniso_U_22
_atom_site_aniso_U_33
_atom_site_aniso_U_23
_atom_site_aniso_U_13
_atom_site_aniso_U_12
Ag1 0.0388(3) 0.0469(3) 0.0576(3) -0.0111(2) -0.0116(2) 0.0293(2)
Ag2 0.0292(2) 0.0419(3) 0.0593(4) 0.0078(2) -0.0046(2) 0.0108(2)
S1 0.0572(11) 0.0599(11) 0.0662(11) -0.0160(9) -0.0019(9) 0.0348(10)
S2 0.0538(11) 0.0664(12) 0.0810(14) 0.0244(10) 0.0081(9) 0.0278(10)
F1 0.060(4) 0.096(4) 0.215(8) -0.046(4) 0.014(4) 0.007(3)
F2 0.131(5) 0.120(5) 0.105(4) -0.054(3) -0.017(3) 0.071(4)
F3 0.153(6) 0.101(4) 0.165(5) -0.012(4) -0.029(5) 0.092(4)
F4 0.075(4) 0.098(4) 0.165(6) -0.037(4) 0.003(3) 0.000(3)
F5 0.105(4) 0.162(6) 0.184(6) 0.046(5) 0.038(4) 0.102(5)
F6 0.116(4) 0.128(5) 0.070(3) 0.014(3) 0.025(3) 0.054(4)
O1 0.087(4) 0.090(4) 0.070(4) -0.021(3) 0.000(3) 0.039(3)
O2 0.131(6) 0.102(5) 0.127(5) -0.017(4) -0.039(4) 0.086(5)
O3 0.061(3) 0.104(5) 0.128(5) -0.047(4) 0.019(3) 0.023(3)
O4 0.079(4) 0.182(8) 0.076(4) 0.073(5) 0.028(3) 0.078(5)
O5 0.086(5) 0.051(4) 0.287(11) -0.006(5) -0.010(6) 0.008(4)
O6 0.113(5) 0.103(5) 0.112(5) 0.019(4) 0.009(4) 0.085(4)
O7 0.078(5) 0.100(6) 0.101(5) -0.011(4) 0.006(4) 0.046(5)
O8 0.087(5) 0.088(5) 0.101(5) 0.015(4) 0.011(4) 0.049(4)
N1 0.033(2) 0.029(2) 0.052(3) 0.0010(18) -0.0013(19) 0.0142(19)
N2 0.020(2) 0.021(2) 0.043(3) -0.0022(18) -0.0018(18) 0.0097(18)
N3 0.020(2) 0.024(2) 0.045(3) 0.0021(19) 0.0015(18) 0.0108(18)
N4 0.027(2) 0.035(2) 0.049(3) 0.0042(19) -0.0012(18) 0.0090(19)
N5 0.033(2) 0.027(2) 0.057(3) -0.0005(19) 0.003(2) 0.0126(19)
N6 0.028(2) 0.025(2) 0.039(3) 0.0027(18) 0.0000(19) 0.0131(19)
N7 0.027(2) 0.030(2) 0.039(3) 0.0001(19) 0.0006(19) 0.0145(19)
N8 0.042(3) 0.034(2) 0.053(3) -0.0015(19) -0.004(2) 0.025(2)
C1 0.046(3) 0.032(3) 0.087(5) 0.002(3) 0.000(3) 0.026(3)
C2 0.060(4) 0.022(3) 0.096(5) -0.008(3) -0.013(3) 0.023(3)
C3 0.045(4) 0.028(3) 0.113(6) -0.018(3) -0.025(4) 0.011(3)
C4 0.034(3) 0.032(3) 0.076(4) -0.010(3) -0.015(3) 0.017(2)
C5 0.031(3) 0.025(3) 0.039(3) -0.002(2) 0.002(2) 0.015(2)
C6 0.023(3) 0.027(3) 0.037(3) 0.001(2) -0.001(2) 0.013(2)
C7 0.026(3) 0.021(3) 0.034(3) 0.001(2) -0.002(2) 0.012(2)
C8 0.019(3) 0.021(3) 0.038(3) 0.000(2) 0.003(2) 0.009(2)
C9 0.021(3) 0.025(3) 0.038(3) -0.003(2) -0.001(2) 0.008(2)
C10 0.023(3) 0.024(3) 0.046(3) -0.004(2) -0.003(2) 0.010(2)
C11 0.037(3) 0.038(3) 0.048(3) 0.002(2) -0.001(2) 0.020(2)
C12 0.027(3) 0.052(4) 0.054(4) -0.003(3) -0.014(2) 0.016(3)
C13 0.021(3) 0.054(4) 0.077(5) 0.003(3) 0.003(3) 0.005(3)
C14 0.027(3) 0.048(3) 0.059(4) 0.012(3) 0.001(2) 0.005(3)
C15 0.044(4) 0.032(3) 0.076(4) -0.003(3) -0.005(3) 0.006(3)
C16 0.059(4) 0.027(3) 0.078(5) 0.005(3) 0.005(3) 0.014(3)
C17 0.069(5) 0.033(3) 0.089(6) 0.010(3) 0.002(4) 0.029(4)
C18 0.043(3) 0.032(3) 0.067(4) 0.007(3) -0.004(3) 0.017(3)
C19 0.040(3) 0.028(3) 0.040(3) -0.002(2) 0.003(2) 0.018(3)
C20 0.033(3) 0.026(3) 0.037(3) 0.000(2) 0.000(2) 0.014(2)
C21 0.030(3) 0.023(3) 0.031(3) 0.002(2) 0.003(2) 0.013(2)
C22 0.027(3) 0.023(3) 0.039(3) -0.001(2) -0.002(2) 0.015(2)
C23 0.030(3) 0.027(3) 0.041(3) 0.001(2) -0.004(2) 0.018(2)
C24 0.027(3) 0.028(3) 0.042(3) 0.001(2) 0.000(2) 0.015(2)
C25 0.042(3) 0.045(3) 0.049(3) -0.004(3) -0.011(2) 0.028(3)
C26 0.046(4) 0.061(4) 0.072(4) -0.002(3) -0.018(3) 0.039(4)
C27 0.059(4) 0.064(4) 0.085(5) -0.003(3) -0.009(3) 0.052(4)
C28 0.060(4) 0.058(4) 0.066(4) -0.008(3) -0.005(3) 0.048(3)
C29 0.063(5) 0.069(5) 0.077(6) 0.014(4) 0.006(4) 0.029(5)
C30 0.075(6) 0.076(5) 0.073(5) -0.021(4) -0.010(4) 0.047(5)

loop_
_atom_type_symbol
_atom_type_description
_atom_type_scat_dispersion_real
_atom_type_scat_dispersion_imag
_atom_type_scat_source
C C 0.0033 0.0016 'International Tables Vol C Tables 4.2.6.8 and 6.1.1.4'
H H 0.0000 0.0000 'International Tables Vol C Tables 4.2.6.8 and 6.1.1.4'
N N 0.0061 0.0033 'International Tables Vol C Tables 4.2.6.8 and 6.1.1.4'
O O 0.0106 0.0060 'International Tables Vol C Tables 4.2.6.8 and 6.1.1.4'
F F 0.0171 0.0103 'International Tables Vol C Tables 4.2.6.8 and 6.1.1.4'
S S 0.1246 0.1234 'International Tables Vol C Tables 4.2.6.8 and 6.1.1.4'
Ag Ag -0.8971 1.1015 'International Tables Vol C Tables 4.2.6.8 and 6.1.1.4'

loop_
_geom_angle_atom_site_label_1
_geom_angle_atom_site_label_2
_geom_angle_atom_site_label_3
_geom_angle
_geom_angle_site_symmetry_3
N8 Ag1 N1 124.01(15) .
N8 Ag1 N2 140.33(16) .
N1 Ag1 N2 67.48(14) .
N8 Ag1 O1 86.72(17) .
N1 Ag1 O1 88.59(16) .
N2 Ag1 O1 132.94(17) .
N4 Ag2 N5 113.19(15) .
N4 Ag2 N6 142.50(15) .
N5 Ag2 N6 67.12(14) .
N4 Ag2 O4 84.55(18) .
N5 Ag2 O4 86.10(19) .
N6 Ag2 O4 131.46(17) .
N4 Ag2 N7 104.51(15) 3_565
N5 Ag2 N7 133.20(14) 3_565
N6 Ag2 N7 66.09(14) 3_565
O4 Ag2 N7 125.2(2) 3_565
O3 S1 O1 113.5(4) .
O3 S1 O2 116.6(5) .
O1 S1 O2 113.9(4) .
O3 S1 C30 103.9(4) .
O1 S1 C30 104.6(4) .
O2 S1 C30 102.2(4) .
O4 S2 O5 112.4(6) .
O4 S2 O6 116.7(5) .
O5 S2 O6 114.8(5) .
O4 S2 C29 102.9(4) .
O5 S2 C29 103.4(5) .
O6 S2 C29 104.4(4) .
S1 O1 Ag1 126.0(4) .
S2 O4 Ag2 114.4(4) .
H7A O7 H7B 101(3) .
H8A O8 H8B 102(3) .
C1 N1 C5 118.9(5) .
C1 N1 Ag1 119.1(4) .
C5 N1 Ag1 120.6(3) .
C6 N2 C7 119.2(5) .
C6 N2 Ag1 117.9(3) .
C7 N2 Ag1 121.5(3) .
C9 N3 C8 118.6(5) .
C10 N4 C14 116.2(5) .
C10 N4 Ag2 119.7(3) .
C14 N4 Ag2 123.0(4) .
C15 N5 C19 118.2(5) .
C15 N5 Ag2 120.2(4) .
C19 N5 Ag2 119.6(3) .
C20 N6 C21 118.3(5) .
C20 N6 Ag2 119.4(4) .
C21 N6 Ag2 120.6(4) .
C23 N7 C22 117.9(5) .
C23 N7 Ag2 127.4(3) 2_665
C22 N7 Ag2 113.6(4) 2_665
C28 N8 C24 116.3(5) .
C28 N8 Ag1 121.6(4) .
C24 N8 Ag1 121.1(3) .
N1 C1 C2 122.6(5) .
N1 C1 H1 118.7 .
C2 C1 H1 118.7 .
C3 C2 C1 118.4(5) .
C3 C2 H2 120.8 .
C1 C2 H2 120.8 .
C2 C3 C4 119.5(6) .
C2 C3 H3 120.2 .
C4 C3 H3 120.2 .
C3 C4 C5 119.1(5) .
C3 C4 H4 120.5 .
C5 C4 H4 120.5 .
N1 C5 C4 121.5(5) .
N1 C5 C6 115.3(4) .
C4 C5 C6 123.1(5) .
N2 C6 C9 119.4(5) .
N2 C6 C5 115.1(4) .
C9 C6 C5 125.5(5) .
N2 C7 C8 121.0(5) .
N2 C7 C8 118.5(5) 2_665
C8 C7 C8 120.5(5) 2_665
N3 C8 C7 120.2(5) .
N3 C8 C7 120.3(5) 3_565
C7 C8 C7 119.5(5) 3_565
N3 C9 C6 121.2(5) .
N3 C9 C10 115.3(5) .
C6 C9 C10 123.5(5) .
N4 C10 C11 124.1(5) .
N4 C10 C9 114.4(5) .
C11 C10 C9 121.4(5) .
C12 C11 C10 118.6(5) .
C12 C11 H11 120.7 .
C10 C11 H11 120.7 .
C11 C12 C13 118.6(5) .
C11 C12 H12 120.7 .
C13 C12 H12 120.7 .
C12 C13 C14 119.4(5) .
C12 C13 H13 120.3 .
C14 C13 H13 120.3 .
N4 C14 C13 122.9(5) .
N4 C14 H14 118.6 .
C13 C14 H14 118.6 .
N5 C15 C16 123.0(6) .
N5 C15 H15 118.5 .
C16 C15 H15 118.5 .
C17 C16 C15 118.0(6) .
C17 C16 H16 121.0 .
C15 C16 H16 121.0 .
C16 C17 C18 121.2(6) .
C16 C17 H17 119.4 .
C18 C17 H17 119.4 .
C19 C18 C17 116.8(6) .
C19 C18 H18 121.6 .
C17 C18 H18 121.6 .
N5 C19 C18 122.6(5) .
N5 C19 C20 114.6(5) .
C18 C19 C20 122.8(5) .
N6 C20 C23 119.9(5) .
N6 C20 C19 115.0(5) .
C23 C20 C19 125.1(5) .
N6 C21 C22 121.4(5) .
N6 C21 C22 118.6(5) 3_565
C22 C21 C22 119.9(5) 3_565
N7 C22 C21 120.5(5) .
N7 C22 C21 119.3(5) 2_665
C21 C22 C21 120.1(5) 2_665
N7 C23 C20 121.9(5) .
N7 C23 C24 113.4(5) .
C20 C23 C24 124.7(5) .
N8 C24 C25 123.6(5) .
N8 C24 C23 114.5(4) .
C25 C24 C23 121.8(5) .
C24 C25 C26 118.7(5) .
C24 C25 H25 120.6 .
C26 C25 H25 120.6 .
C27 C26 C25 118.7(6) .
C27 C26 H26 120.6 .
C25 C26 H26 120.6 .
C26 C27 C28 120.1(5) .
C26 C27 H27 120.0 .
C28 C27 H27 120.0 .
N8 C28 C27 122.5(6) .
N8 C28 H28 118.8 .
C27 C28 H28 118.8 .
F5 C29 F4 108.4(9) .
F5 C29 F6 108.8(8) .
F4 C29 F6 106.8(7) .
F5 C29 S2 113.1(6) .
F4 C29 S2 110.5(7) .
F6 C29 S2 109.2(6) .
F1 C30 F3 109.0(8) .
F1 C30 F2 108.5(8) .
F3 C30 F2 104.8(7) .
F1 C30 S1 113.4(6) .
F3 C30 S1 110.4(6) .
F2 C30 S1 110.4(6) .

loop_
_geom_bond_atom_site_label_1
_geom_bond_atom_site_label_2
_geom_bond_distance
_geom_bond_site_symmetry_2
Ag1 N8 2.272(4) .
Ag1 N1 2.356(4) .
Ag1 N2 2.434(4) .
Ag1 O1 2.537(6) .
Ag2 N4 2.288(4) .
Ag2 N5 2.410(4) .
Ag2 N6 2.432(5) .
Ag2 O4 2.568(7) .
Ag2 N7 2.623(5) 3_565
S1 O3 1.411(6) .
S1 O1 1.414(5) .
S1 O2 1.440(6) .
S1 C30 1.820(8) .
S2 O4 1.381(6) .
S2 O5 1.403(8) .
S2 O6 1.419(5) .
S2 C29 1.810(9) .
F1 C30 1.285(9) .
F2 C30 1.314(9) .
F3 C30 1.301(10) .
F4 C29 1.299(10) .
F5 C29 1.255(9) .
F6 C29 1.337(10) .
O7 H7A 0.90(2) .
O7 H7B 0.90(2) .
O8 H8A 0.90(2) .
O8 H8B 0.90(2) .
N1 C1 1.321(7) .
N1 C5 1.339(6) .
N2 C6 1.319(7) .
N2 C7 1.331(7) .
N3 C9 1.322(7) .
N3 C8 1.333(7) .
N4 C10 1.344(7) .
N4 C14 1.347(6) .
N5 C15 1.320(7) .
N5 C19 1.341(7) .
N6 C20 1.331(7) .
N6 C21 1.348(7) .
N7 C23 1.326(7) .
N7 C22 1.351(7) .
N7 Ag2 2.623(5) 2_665
N8 C28 1.349(7) .
N8 C24 1.355(7) .
C1 C2 1.385(8) .
C1 H1 0.9300 .
C2 C3 1.358(9) .
C2 H2 0.9300 .
C3 C4 1.375(8) .
C3 H3 0.9300 .
C4 C5 1.376(7) .
C4 H4 0.9300 .
C5 C6 1.493(7) .
C6 C9 1.424(7) .
C7 C8 1.401(8) .
C7 C8 1.456(8) 2_665
C8 C7 1.456(8) 3_565
C9 C10 1.500(7) .
C10 C11 1.374(7) .
C11 C12 1.373(8) .
C11 H11 0.9300 .
C12 C13 1.377(9) .
C12 H12 0.9300 .
C13 C14 1.381(8) .
C13 H13 0.9300 .
C14 H14 0.9300 .
C15 C16 1.382(9) .
C15 H15 0.9300 .
C16 C17 1.341(9) .
C16 H16 0.9300 .
C17 C18 1.388(8) .
C17 H17 0.9300 .
C18 C19 1.380(8) .
C18 H18 0.9300 .
C19 C20 1.509(8) .
C20 C23 1.415(8) .
C21 C22 1.392(8) .
C21 C22 1.454(8) 3_565
C22 C21 1.454(8) 2_665
C23 C24 1.492(7) .
C24 C25 1.358(7) .
C25 C26 1.385(8) .
C25 H25 0.9300 .
C26 C27 1.352(9) .
C26 H26 0.9300 .
C27 C28 1.374(8) .
C27 H27 0.9300 .
C28 H28 0.9300 .

loop_
_geom_hbond_atom_site_label_D
_geom_hbond_atom_site_label_H
_geom_hbond_atom_site_label_A
_geom_hbond_distance_DH
_geom_hbond_distance_HA
_geom_hbond_distance_DA
_geom_hbond_angle_DHA
_geom_hbond_site_symmetry_A
O8 H8B O2 0.90(2) 1.97(5) 2.846(9) 162(14) .
O7 H7A O5 0.90(2) 2.01(3) 2.876(10) 159(6) 1_556

loop_
_geom_torsion_atom_site_label_1
_geom_torsion_atom_site_label_2
_geom_torsion_atom_site_label_3
_geom_torsion_atom_site_label_4
_geom_torsion
_geom_torsion_site_symmetry_1
_geom_torsion_site_symmetry_4
O3 S1 O1 Ag1 -111.9(4) . .
O2 S1 O1 Ag1 24.7(6) . .
C30 S1 O1 Ag1 135.5(4) . .
N8 Ag1 O1 S1 148.7(4) . .
N1 Ag1 O1 S1 -87.2(4) . .
N2 Ag1 O1 S1 -30.3(5) . .
O5 S2 O4 Ag2 -39.9(6) . .
O6 S2 O4 Ag2 95.9(5) . .
C29 S2 O4 Ag2 -150.4(4) . .
N4 Ag2 O4 S2 171.4(5) . .
N5 Ag2 O4 S2 -74.9(5) . .
N6 Ag2 O4 S2 -20.3(6) . .
N7 Ag2 O4 S2 67.5(5) 3_565 .
N8 Ag1 N1 C1 56.2(5) . .
N2 Ag1 N1 C1 -167.3(5) . .
O1 Ag1 N1 C1 -28.9(4) . .
N8 Ag1 N1 C5 -137.6(4) . .
N2 Ag1 N1 C5 -1.1(4) . .
O1 Ag1 N1 C5 137.3(4) . .
N8 Ag1 N2 C6 105.7(4) . .
N1 Ag1 N2 C6 -10.9(4) . .
O1 Ag1 N2 C6 -76.0(5) . .
N8 Ag1 N2 C7 -60.8(5) . .
N1 Ag1 N2 C7 -177.5(5) . .
O1 Ag1 N2 C7 117.5(4) . .
N5 Ag2 N4 C10 94.6(4) . .
N6 Ag2 N4 C10 12.4(5) . .
O4 Ag2 N4 C10 178.0(4) . .
N7 Ag2 N4 C10 -57.1(4) 3_565 .
N5 Ag2 N4 C14 -97.7(4) . .
N6 Ag2 N4 C14 -179.9(4) . .
O4 Ag2 N4 C14 -14.3(5) . .
N7 Ag2 N4 C14 110.6(4) 3_565 .
N4 Ag2 N5 C15 48.3(5) . .
N6 Ag2 N5 C15 -172.6(5) . .
O4 Ag2 N5 C15 -34.1(5) . .
N7 Ag2 N5 C15 -170.8(4) 3_565 .
N4 Ag2 N5 C19 -148.1(4) . .
N6 Ag2 N5 C19 -9.0(4) . .
O4 Ag2 N5 C19 129.5(4) . .
N7 Ag2 N5 C19 -7.2(5) 3_565 .
N4 Ag2 N6 C20 93.6(4) . .
N5 Ag2 N6 C20 -5.1(4) . .
O4 Ag2 N6 C20 -67.0(5) . .
N7 Ag2 N6 C20 176.3(5) 3_565 .
N4 Ag2 N6 C21 -71.1(5) . .
N5 Ag2 N6 C21 -169.8(5) . .
O4 Ag2 N6 C21 128.3(5) . .
N7 Ag2 N6 C21 11.6(4) 3_565 .
N1 Ag1 N8 C28 -93.7(4) . .
N2 Ag1 N8 C28 171.1(4) . .
O1 Ag1 N8 C28 -7.6(4) . .
N1 Ag1 N8 C24 98.7(4) . .
N2 Ag1 N8 C24 3.6(5) . .
O1 Ag1 N8 C24 -175.2(4) . .
C5 N1 C1 C2 0.2(9) . .
Ag1 N1 C1 C2 166.7(5) . .
N1 C1 C2 C3 -1.1(11) . .
C1 C2 C3 C4 0.6(11) . .
C2 C3 C4 C5 0.7(11) . .
C1 N1 C5 C4 1.1(8) . .
Ag1 N1 C5 C4 -165.1(4) . .
C1 N1 C5 C6 177.6(5) . .
Ag1 N1 C5 C6 11.4(6) . .
C3 C4 C5 N1 -1.6(9) . .
C3 C4 C5 C6 -177.8(6) . .
C7 N2 C6 C9 5.7(8) . .
Ag1 N2 C6 C9 -161.1(4) . .
C7 N2 C6 C5 -172.8(5) . .
Ag1 N2 C6 C5 20.4(6) . .
N1 C5 C6 N2 -20.9(7) . .
C4 C5 C6 N2 155.6(6) . .
N1 C5 C6 C9 160.7(5) . .
C4 C5 C6 C9 -22.9(9) . .
C6 N2 C7 C8 -0.9(8) . .
Ag1 N2 C7 C8 165.4(4) . .
C6 N2 C7 C8 178.8(5) . 2_665
Ag1 N2 C7 C8 -14.9(7) . 2_665
C9 N3 C8 C7 3.0(8) . .
C9 N3 C8 C7 -178.6(5) . 3_565
N2 C7 C8 N3 -3.7(9) . .
C8 C7 C8 N3 176.6(4) 2_665 .
N2 C7 C8 C7 177.9(4) . 3_565
C8 C7 C8 C7 -1.8(11) 2_665 3_565
C8 N3 C9 C6 1.9(8) . .
C8 N3 C9 C10 -177.1(5) . .
N2 C6 C9 N3 -6.5(8) . .
C5 C6 C9 N3 171.9(5) . .
N2 C6 C9 C10 172.4(5) . .
C5 C6 C9 C10 -9.2(9) . .
C14 N4 C10 C11 -3.0(8) . .
Ag2 N4 C10 C11 165.5(4) . .
C14 N4 C10 C9 177.7(5) . .
Ag2 N4 C10 C9 -13.8(6) . .
N3 C9 C10 N4 112.7(5) . .
C6 C9 C10 N4 -66.2(7) . .
N3 C9 C10 C11 -66.7(7) . .
C6 C9 C10 C11 114.4(6) . .
N4 C10 C11 C12 4.3(8) . .
C9 C10 C11 C12 -176.5(5) . .
C10 C11 C12 C13 -1.9(9) . .
C11 C12 C13 C14 -1.4(10) . .
C10 N4 C14 C13 -0.6(9) . .
Ag2 N4 C14 C13 -168.7(5) . .
C12 C13 C14 N4 2.7(10) . .
C19 N5 C15 C16 -0.5(9) . .
Ag2 N5 C15 C16 163.3(5) . .
N5 C15 C16 C17 -2.5(11) . .
C15 C16 C17 C18 2.1(11) . .
C16 C17 C18 C19 1.1(11) . .
C15 N5 C19 C18 4.0(8) . .
Ag2 N5 C19 C18 -159.9(4) . .
C15 N5 C19 C20 -175.8(5) . .
Ag2 N5 C19 C20 20.2(6) . .
C17 C18 C19 N5 -4.3(9) . .
C17 C18 C19 C20 175.5(6) . .
C21 N6 C20 C23 3.3(8) . .
Ag2 N6 C20 C23 -161.7(4) . .
C21 N6 C20 C19 -178.2(5) . .
Ag2 N6 C20 C19 16.7(6) . .
N5 C19 C20 N6 -24.0(7) . .
C18 C19 C20 N6 156.2(6) . .
N5 C19 C20 C23 154.3(6) . .
C18 C19 C20 C23 -25.5(9) . .
C20 N6 C21 C22 -0.8(9) . .
Ag2 N6 C21 C22 164.0(4) . .
C20 N6 C21 C22 -177.0(5) . 3_565
Ag2 N6 C21 C22 -12.1(7) . 3_565
C23 N7 C22 C21 0.5(9) . .
Ag2 N7 C22 C21 -168.3(4) 2_665 .
C23 N7 C22 C21 177.6(5) . 2_665
Ag2 N7 C22 C21 8.8(7) 2_665 2_665
N6 C21 C22 N7 -1.2(9) . .
C22 C21 C22 N7 174.9(4) 3_565 .
N6 C21 C22 C21 -178.2(4) . 2_665
C22 C21 C22 C21 -2.1(12) 3_565 2_665
C22 N7 C23 C20 2.0(8) . .
Ag2 N7 C23 C20 169.1(4) 2_665 .
C22 N7 C23 C24 -176.9(5) . .
Ag2 N7 C23 C24 -9.9(7) 2_665 .
N6 C20 C23 N7 -4.1(9) . .
C19 C20 C23 N7 177.6(5) . .
N6 C20 C23 C24 174.7(5) . .
C19 C20 C23 C24 -3.5(9) . .
C28 N8 C24 C25 -2.3(8) . .
Ag1 N8 C24 C25 165.9(4) . .
C28 N8 C24 C23 179.8(5) . .
Ag1 N8 C24 C23 -12.0(6) . .
N7 C23 C24 N8 116.3(5) . .
C20 C23 C24 N8 -62.6(7) . .
N7 C23 C24 C25 -61.7(7) . .
C20 C23 C24 C25 119.4(6) . .
N8 C24 C25 C26 3.4(9) . .
C23 C24 C25 C26 -178.9(5) . .
C24 C25 C26 C27 -1.7(9) . .
C25 C26 C27 C28 -0.9(10) . .
C24 N8 C28 C27 -0.4(9) . .
Ag1 N8 C28 C27 -168.6(5) . .
C26 C27 C28 N8 2.0(10) . .
O4 S2 C29 F5 58.0(9) . .
O5 S2 C29 F5 -59.2(9) . .
O6 S2 C29 F5 -179.6(8) . .
O4 S2 C29 F4 -63.6(8) . .
O5 S2 C29 F4 179.2(8) . .
O6 S2 C29 F4 58.7(8) . .
O4 S2 C29 F6 179.2(7) . .
O5 S2 C29 F6 62.0(8) . .
O6 S2 C29 F6 -58.4(7) . .
O3 S1 C30 F1 175.5(7) . .
O1 S1 C30 F1 -65.3(8) . .
O2 S1 C30 F1 53.8(9) . .
O3 S1 C30 F3 -61.9(8) . .
O1 S1 C30 F3 57.3(7) . .
O2 S1 C30 F3 176.4(7) . .
O3 S1 C30 F2 53.5(7) . .
O1 S1 C30 F2 172.7(6) . .
O2 S1 C30 F2 -68.2(7) . .
